data_1000321
loop_
_publ_author_name
'Mercier, N'
'Leblanc, M'

_publ_section_title
;
Existence of 3d transition metal fluorocarbonates: synthesis,
characterization of BaM(CO~3~)F~2~ (M=Mn, Cu) and crystal structure of
BaCu(CO~3~)F~2~
;
_journal_coden_ASTM EJSCE5
_journal_name_full
;
European Journal of Solid State Inorganic Chemistry
;
_journal_page_first 217
_journal_page_last 225
_journal_volume 30
_journal_year 1993
_chemical_formula_structural 'Ba Cu (C O3) F2'
_chemical_formula_sum 'C Ba Cu F2 O3'
_chemical_name_systematic 'Barium copper carbonate difluoride'
_space_group_IT_number 63
_symmetry_cell_setting orthorhombic
_symmetry_Int_Tables_number 63
_symmetry_space_group_name_Hall '-C 2c 2'
_symmetry_space_group_name_H-M 'C m c m'
_cell_angle_alpha 90
_cell_angle_beta 90
_cell_angle_gamma 90
_cell_formula_units_Z 4
_cell_length_a 4.889(1)
_cell_length_b 8.539(3)
_cell_length_c 9.588(3)
_cell_volume 400.3
_refine_ls_R_factor_all 0.017
_cod_depositor_comments
;
 Correcting the summary chemical formula by changing it from 'Ba Cu F2 O3'
 to 'C Ba Cu F2 O3'.

 Antanas Vaitkus,
 2018-07-07
;
_cod_database_code 1000321

loop_
_symmetry_equiv_pos_as_xyz
x,y,z
x,-y,-z
x,y,1/2-z
x,-y,1/2+z
-x,-y,-z
-x,y,z
-x,-y,1/2+z
-x,y,1/2-z
1/2+x,1/2+y,z
1/2+x,1/2-y,-z
1/2+x,1/2+y,1/2-z
1/2+x,1/2-y,1/2+z
1/2-x,1/2-y,-z
1/2-x,1/2+y,z
1/2-x,1/2-y,1/2+z
1/2-x,1/2+y,1/2-z

loop_
_atom_site_aniso_label
_atom_site_aniso_U_11
_atom_site_aniso_U_12
_atom_site_aniso_U_13
_atom_site_aniso_U_22
_atom_site_aniso_U_23
_atom_site_aniso_U_33
Ba1 0.0220(1) 0. 0. 0.0100(2) 0.0001(1) 0.0075(1)
Cu1 0.0086(2) 0. 0. 0.0080(2) 0. 0.0074(2)
F1 0.0185(7) 0. 0. 0.0190(7) -0.0012(9) 0.0095(7)
C1 0.017(5) 0.003(2) 0. 0.010(2) 0. 0.011(2)
O1 0.009(5) -0.001(1) 0. 0.007(2) 0. 0.016(2)
O2 0.008(2) -0.001(1) 0. 0.009(2) 0. 0.012(2)
O3 0.008(2) -0.003(2) 0. 0.006(2) 0. 0.018(2)

loop_
_atom_site_label
_atom_site_type_symbol
_atom_site_symmetry_multiplicity
_atom_site_Wyckoff_symbol
_atom_site_fract_x
_atom_site_fract_y
_atom_site_fract_z
_atom_site_occupancy
_atom_site_attached_hydrogens
_atom_site_calc_flag
Ba1 Ba2+ 4 a 0. 0. 0. 1. 0 d
Cu1 Cu2+ 4 c 0. 0.6646(1) 0.25 1. 0 d
F1 F1- 8 f 0. 0.6650(3) 0.0512(2) 1. 0 d
C1 C4+ 8 g 0.043(1) 0.3351(7) 0.25 0.5 0 d
O1 O2- 8 g 0.036(1) 0.1918(4) 0.25 0.5 0 d
O2 O2- 8 g 0.3011(8) 0.3668(4) 0.25 0.5 0 d
O3 O2- 8 g 0.1354(8) 0.4458(4) 0.25 0.5 0 d

loop_
_atom_type_symbol
_atom_type_oxidation_number
Ba2+ 2.000
Cu2+ 2.000
F1- -1.000
C4+ 4.000
O2- -2.000
